data_4064964
loop_
_publ_author_name
'Bieniek, Micha\/l'
'Samoj\/lowicz, Cezary'
'Sashuk, Volodymyr'
'Bujok, Robert'
'\'Sled\'z, Pawe\/l'
'Lugan, No\"el'
'Lavigne, Guy'
'Arlt, Dieter'
'Grela, Karol'

_publ_section_title
;
 Rational Design and Evaluation of Upgraded Grubbs/Hoveyda Olefin
 Metathesis Catalysts: Polyfunctional Benzylidene Ethers on the Test Bench
;
_journal_issue 15
_journal_name_full Organometallics
_journal_page_first 4144
_journal_paper_doi 10.1021/om200463u
_journal_volume 30
_journal_year 2011
_chemical_compound_source 'synthesis as described'
_chemical_formula_moiety '2(C32 H38 Cl2 N2 O2 Ru), C H4 O'
_chemical_formula_sum 'C65 H80 Cl4 N4 O5 Ru2'
_chemical_formula_weight 1341.27
_chemical_name_systematic
;
 ?
;
_space_group_crystal_system triclinic
_space_group_IT_number 2
_space_group_name_Hall '-P 1'
_space_group_name_H-M_alt 'P -1'
_symmetry_space_group_name_Hall '-P 1'
_symmetry_space_group_name_H-M 'P -1'
_atom_sites_solution_hydrogens geom
_atom_sites_solution_primary direct
_atom_sites_solution_secondary difmap
_audit_creation_date 2011-05-24T18:06:56-00:00
_audit_creation_method 'WinGX routine CIF_UPDATE'
_cell_angle_alpha 74.472(9)
_cell_angle_beta 73.584(9)
_cell_angle_gamma 70.246(10)
_cell_formula_units_Z 1
_cell_length_a 10.9701(11)
_cell_length_b 11.0589(13)
_cell_length_c 15.1717(15)
_cell_measurement_reflns_used 9999
_cell_measurement_temperature 180(2)
_cell_measurement_theta_max 32.0638
_cell_measurement_theta_min 2.7015
_cell_measurement_wavelength 0.71073
_cell_volume 1631.2(3)
_computing_cell_refinement
;
        CrysAlis RED, Oxford Diffraction Ltd.,
        Version 1.170.32 (release 06.06.2003 CrysAlis170 VC++)
        (compiled Jun  6 2003,13:53:32)
;
_computing_data_collection
;
        CrysAlis CCD, Oxford Diffraction Ltd.,
        Version 1.170.32 (release 06.06.2003 CrysAlis170 VC++)
        (compiled Jun  6 2003,13:53:32)
;
_computing_data_reduction
;
        CrysAlis RED, Oxford Diffraction Ltd.,
        Version 1.170.32 (release 06.06.2003 CrysAlis170 VC++)
        (compiled Jun  6 2003,13:53:32)
;
_computing_molecular_graphics 'Ortep-3 for Windows (Farrugia, 1997)'
_computing_publication_material 'WinGX publication routines (Farrugia, 1999)'
_computing_structure_refinement 'SHELXL-97 (Sheldrick, 1997)'
_computing_structure_solution 'SHELXS-97 (Sheldrick, 1997)'
_diffrn_ambient_temperature 180(2)
_diffrn_measured_fraction_theta_full 0.991
_diffrn_measured_fraction_theta_max 0.991
_diffrn_measurement_device_type 'Xcalibur (Oxford Diffraction)'
_diffrn_measurement_method \w
_diffrn_orient_matrix_UB_11 0.0662663037
_diffrn_orient_matrix_UB_12 -0.0167707168
_diffrn_orient_matrix_UB_13 0.0052816304
_diffrn_orient_matrix_UB_21 0.0227669194
_diffrn_orient_matrix_UB_22 -0.0273205302
_diffrn_orient_matrix_UB_23 -0.0410364226
_diffrn_orient_matrix_UB_31 0.0056555812
_diffrn_orient_matrix_UB_32 0.0615781442
_diffrn_orient_matrix_UB_33 -0.0274451147
_diffrn_radiation_monochromator graphite
_diffrn_radiation_probe x-ray
_diffrn_radiation_source 'fine-focus sealed tube'
_diffrn_radiation_type MoK\a
_diffrn_radiation_wavelength 0.71073
_diffrn_reflns_av_R_equivalents 0.0482
_diffrn_reflns_av_sigmaI/netI 0.0703
_diffrn_reflns_limit_h_max 13
_diffrn_reflns_limit_h_min -13
_diffrn_reflns_limit_k_max 13
_diffrn_reflns_limit_k_min -12
_diffrn_reflns_limit_l_max 18
_diffrn_reflns_limit_l_min -18
_diffrn_reflns_number 12505
_diffrn_reflns_theta_full 26.37
_diffrn_reflns_theta_max 26.37
_diffrn_reflns_theta_min 3.22
_diffrn_standards_decay_% 0
_diffrn_standards_interval_count 0
_diffrn_standards_interval_time 0
_diffrn_standards_number 0
_exptl_absorpt_coefficient_mu 0.676
_exptl_absorpt_correction_T_max 0.9454
_exptl_absorpt_correction_T_min 0.7557
_exptl_absorpt_correction_type gaussian
_exptl_absorpt_process_details
;
        a grid of  8 x  8 x  8 =   512 sampling points was used
;
_exptl_crystal_colour green
_exptl_crystal_density_diffrn 1.365
_exptl_crystal_density_method 'not measured'
_exptl_crystal_description prism
_exptl_crystal_F_000 694
_exptl_crystal_size_max 0.36
_exptl_crystal_size_mid 0.19
_exptl_crystal_size_min 0.09
_refine_diff_density_max 1.177
_refine_diff_density_min -0.858
_refine_diff_density_rms 0.089
_refine_ls_extinction_method none
_refine_ls_goodness_of_fit_ref 1.026
_refine_ls_hydrogen_treatment constr
_refine_ls_matrix_type full
_refine_ls_number_parameters 377
_refine_ls_number_reflns 6608
_refine_ls_number_restraints 0
_refine_ls_restrained_S_all 1.026
_refine_ls_R_factor_all 0.0543
_refine_ls_R_factor_gt 0.0407
_refine_ls_shift/su_max 0.009
_refine_ls_shift/su_mean 0.000
_refine_ls_structure_factor_coef Fsqd
_refine_ls_weighting_details 'calc w=1/[\s^2^(Fo^2^)+(0.0363P)^2^+0.0000P] where P=(Fo^2^+2Fc^2^)/3'
_refine_ls_weighting_scheme calc
_refine_ls_wR_factor_gt 0.0859
_refine_ls_wR_factor_ref 0.0903
_reflns_number_gt 5117
_reflns_number_total 6608
_reflns_threshold_expression >2\s(I)
_cod_data_source_file om200463u_si_004.cif
_cod_data_source_block Ket2
_cod_database_code 4064964

loop_
_space_group_symop_operation_xyz
'x, y, z'
'-x, -y, -z'

loop_
_atom_site_label
_atom_site_type_symbol
_atom_site_fract_x
_atom_site_fract_y
_atom_site_fract_z
_atom_site_U_iso_or_equiv
_atom_site_adp_type
_atom_site_occupancy
_atom_site_symmetry_multiplicity
_atom_site_calc_flag
_atom_site_refinement_flags
C1 C 0.7220(3) 0.1581(3) 0.7912(2) 0.0189(6) Uani 1 1 d .
C2 C 0.6670(3) -0.0004(3) 0.9228(2) 0.0308(8) Uani 1 1 d .
H2A H 0.6100 -0.0495 0.9202 0.037 Uiso 1 1 calc R
H2B H 0.6622 -0.0008 0.9877 0.037 Uiso 1 1 calc R
C3 C 0.8081(3) -0.0553(3) 0.8731(2) 0.0344(8) Uani 1 1 d .
H3A H 0.8699 -0.0710 0.9124 0.041 Uiso 1 1 calc R
H3B H 0.8191 -0.1364 0.8544 0.041 Uiso 1 1 calc R
C4 C 0.8479(3) 0.3007(3) 0.6158(2) 0.0229(7) Uani 1 1 d .
H4 H 0.9226 0.2375 0.6331 0.028 Uiso 1 1 calc R
C5 C 0.5169(3) 0.5908(3) 0.5875(2) 0.0268(7) Uani 1 1 d .
H5A H 0.4796 0.6108 0.5327 0.032 Uiso 1 1 calc R
H5B H 0.5380 0.6676 0.5908 0.032 Uiso 1 1 calc R
C6 C 0.4176(3) 0.5559(3) 0.6741(2) 0.0254(7) Uani 1 1 d .
C7 C 0.2890(4) 0.6596(3) 0.6901(3) 0.0427(10) Uani 1 1 d .
H7A H 0.2422 0.6693 0.6420 0.051 Uiso 1 1 calc R
H7B H 0.3075 0.7419 0.6828 0.051 Uiso 1 1 calc R
C8 C 0.1990(4) 0.6350(4) 0.7841(3) 0.0574(12) Uani 1 1 d .
H8A H 0.1718 0.5588 0.7896 0.086 Uiso 1 1 calc R
H8B H 0.1223 0.7093 0.7900 0.086 Uiso 1 1 calc R
H8C H 0.2453 0.6210 0.8326 0.086 Uiso 1 1 calc R
C11 C 0.9564(3) 0.0356(3) 0.7336(2) 0.0229(7) Uani 1 1 d .
C12 C 0.9946(3) -0.0301(3) 0.6592(2) 0.0266(7) Uani 1 1 d .
C13 C 1.1195(3) -0.0347(3) 0.6014(2) 0.0305(8) Uani 1 1 d .
H13 H 1.1457 -0.0756 0.5502 0.037 Uiso 1 1 calc R
C14 C 1.2063(3) 0.0199(3) 0.6178(2) 0.0311(8) Uani 1 1 d .
C15 C 1.1655(3) 0.0781(3) 0.6963(2) 0.0293(7) Uani 1 1 d .
H15 H 1.2239 0.1117 0.7098 0.035 Uiso 1 1 calc R
C16 C 1.0417(3) 0.0878(3) 0.7550(2) 0.0262(7) Uani 1 1 d .
C17 C 0.9046(4) -0.0925(3) 0.6402(3) 0.0380(9) Uani 1 1 d .
H17A H 0.9402 -0.1175 0.5801 0.057 Uiso 1 1 calc R
H17B H 0.8182 -0.0312 0.6407 0.057 Uiso 1 1 calc R
H17C H 0.8979 -0.1687 0.6878 0.057 Uiso 1 1 calc R
C18 C 1.3386(4) 0.0166(4) 0.5528(3) 0.0459(10) Uani 1 1 d .
H18A H 1.3823 -0.0703 0.5407 0.069 Uiso 1 1 calc R
H18B H 1.3920 0.0417 0.5812 0.069 Uiso 1 1 calc R
H18C H 1.3261 0.0764 0.4950 0.069 Uiso 1 1 calc R
C19 C 0.9987(3) 0.1589(4) 0.8352(3) 0.0387(9) Uani 1 1 d .
H19A H 0.9287 0.2375 0.8229 0.058 Uiso 1 1 calc R
H19B H 1.0724 0.1810 0.8422 0.058 Uiso 1 1 calc R
H19C H 0.9674 0.1037 0.8918 0.058 Uiso 1 1 calc R
C21 C 0.5111(3) 0.2234(3) 0.9103(2) 0.0225(7) Uani 1 1 d .
C22 C 0.5178(3) 0.2857(3) 0.9775(2) 0.0260(7) Uani 1 1 d .
C23 C 0.4007(3) 0.3618(3) 1.0236(2) 0.0304(8) Uani 1 1 d .
H23 H 0.4040 0.4048 1.0674 0.036 Uiso 1 1 calc R
C24 C 0.2784(3) 0.3757(3) 1.0060(2) 0.0309(8) Uani 1 1 d .
C25 C 0.2755(3) 0.3113(3) 0.9407(2) 0.0285(7) Uani 1 1 d .
H25 H 0.1941 0.3202 0.9285 0.034 Uiso 1 1 calc R
C26 C 0.3898(3) 0.2334(3) 0.8922(2) 0.0241(7) Uani 1 1 d .
C27 C 0.6476(3) 0.2677(4) 1.0027(2) 0.0349(8) Uani 1 1 d .
H27A H 0.6362 0.3324 1.0380 0.052 Uiso 1 1 calc R
H27B H 0.7140 0.2774 0.9465 0.052 Uiso 1 1 calc R
H27C H 0.6750 0.1819 1.0396 0.052 Uiso 1 1 calc R
C28 C 0.1518(4) 0.4581(4) 1.0586(3) 0.0480(10) Uani 1 1 d .
H28A H 0.1316 0.5462 1.0238 0.072 Uiso 1 1 calc R
H28B H 0.1635 0.4581 1.1190 0.072 Uiso 1 1 calc R
H28C H 0.0803 0.4221 1.0663 0.072 Uiso 1 1 calc R
C29 C 0.3795(3) 0.1629(3) 0.8239(2) 0.0346(8) Uani 1 1 d .
H29A H 0.3010 0.1340 0.8469 0.052 Uiso 1 1 calc R
H29B H 0.4559 0.0885 0.8167 0.052 Uiso 1 1 calc R
H29C H 0.3751 0.2209 0.7645 0.052 Uiso 1 1 calc R
C31 C 0.8563(3) 0.3917(3) 0.5266(2) 0.0214(6) Uani 1 1 d .
C32 C 0.9726(3) 0.3871(3) 0.4586(2) 0.0268(7) Uani 1 1 d .
H32 H 1.0504 0.3231 0.4693 0.032 Uiso 1 1 calc R
C33 C 0.9736(3) 0.4773(3) 0.3746(2) 0.0323(8) Uani 1 1 d .
H33 H 1.0511 0.4728 0.3287 0.039 Uiso 1 1 calc R
C34 C 0.8576(4) 0.5740(3) 0.3600(2) 0.0369(9) Uani 1 1 d .
H34 H 0.8587 0.6343 0.3039 0.044 Uiso 1 1 calc R
C35 C 0.7396(3) 0.5837(3) 0.4269(2) 0.0302(8) Uani 1 1 d .
H35 H 0.6625 0.6494 0.4167 0.036 Uiso 1 1 calc R
C36 C 0.7416(3) 0.4914(3) 0.5092(2) 0.0227(7) Uani 1 1 d .
N1 N 0.6306(2) 0.1336(2) 0.86962(17) 0.0221(6) Uani 1 1 d .
N2 N 0.8266(2) 0.0482(2) 0.79129(17) 0.0221(6) Uani 1 1 d .
O1 O 0.6332(2) 0.48474(19) 0.58007(15) 0.0297(5) Uani 1 1 d .
O2 O 0.4408(2) 0.4505(2) 0.72597(16) 0.0340(6) Uani 1 1 d .
Cl1 Cl 0.69839(9) 0.45930(8) 0.77749(6) 0.0345(2) Uani 1 1 d .
Cl2 Cl 0.60966(8) 0.20288(8) 0.61592(6) 0.03089(19) Uani 1 1 d .
Ru1 Ru 0.68334(2) 0.31609(2) 0.692790(17) 0.02076(9) Uani 1 1 d .
O100 O 0.6503(8) 0.7522(5) 0.6682(4) 0.078(2) Uani 0.50 1 d P
H100 H 0.6334 0.6817 0.6876 0.116 Uiso 0.50 1 calc PR
C100 C 0.5828(8) 0.8297(6) 0.7271(5) 0.0346(17) Uani 0.50 1 d P
H10A H 0.6373 0.8265 0.7678 0.052 Uiso 0.50 1 calc PR
H10B H 0.5064 0.8023 0.7637 0.052 Uiso 0.50 1 calc PR
H10C H 0.5550 0.9177 0.6934 0.052 Uiso 0.50 1 calc PR

loop_
_atom_site_aniso_label
_atom_site_aniso_U_11
_atom_site_aniso_U_22
_atom_site_aniso_U_33
_atom_site_aniso_U_23
_atom_site_aniso_U_13
_atom_site_aniso_U_12
C1 0.0190(15) 0.0215(15) 0.0194(16) -0.0032(12) -0.0039(12) -0.0105(12)
C2 0.0310(18) 0.0231(16) 0.0289(19) 0.0083(14) -0.0034(15) -0.0087(14)
C3 0.0294(18) 0.0261(17) 0.032(2) 0.0111(15) -0.0015(15) -0.0054(14)
C4 0.0284(17) 0.0181(15) 0.0189(16) -0.0013(12) -0.0059(13) -0.0032(13)
C5 0.0281(17) 0.0182(15) 0.0251(17) 0.0005(13) -0.0049(14) 0.0004(13)
C6 0.0259(17) 0.0213(16) 0.0260(18) -0.0021(13) -0.0061(14) -0.0042(13)
C7 0.036(2) 0.0284(19) 0.048(2) -0.0004(17) -0.0059(18) 0.0034(16)
C8 0.036(2) 0.055(3) 0.051(3) -0.007(2) 0.0032(19) 0.0124(19)
C11 0.0207(15) 0.0159(14) 0.0265(17) 0.0008(12) -0.0064(13) -0.0009(12)
C12 0.0290(17) 0.0147(15) 0.0294(18) 0.0001(13) -0.0089(14) 0.0012(13)
C13 0.0337(19) 0.0222(16) 0.0260(18) -0.0035(13) -0.0035(15) 0.0012(14)
C14 0.0269(18) 0.0263(17) 0.0279(19) -0.0010(14) -0.0018(14) 0.0015(14)
C15 0.0240(17) 0.0325(18) 0.0293(19) -0.0049(14) -0.0061(14) -0.0057(14)
C16 0.0239(16) 0.0234(16) 0.0249(18) -0.0027(13) -0.0061(13) 0.0006(13)
C17 0.045(2) 0.0285(18) 0.042(2) -0.0087(16) -0.0114(18) -0.0090(16)
C18 0.033(2) 0.052(2) 0.043(2) -0.0133(18) 0.0068(17) -0.0081(18)
C19 0.0301(19) 0.048(2) 0.040(2) -0.0178(17) -0.0015(16) -0.0114(17)
C21 0.0234(16) 0.0215(15) 0.0179(16) 0.0022(12) 0.0012(13) -0.0095(13)
C22 0.0221(16) 0.0302(17) 0.0240(17) -0.0004(13) -0.0038(13) -0.0099(13)
C23 0.0299(18) 0.0349(19) 0.0275(19) -0.0076(15) -0.0026(15) -0.0122(15)
C24 0.0240(17) 0.0303(18) 0.033(2) -0.0049(15) -0.0019(15) -0.0054(14)
C25 0.0220(16) 0.0320(18) 0.0292(19) 0.0020(14) -0.0077(14) -0.0087(14)
C26 0.0233(16) 0.0240(16) 0.0226(17) 0.0041(13) -0.0049(13) -0.0104(13)
C27 0.0276(18) 0.048(2) 0.031(2) -0.0082(16) -0.0058(15) -0.0139(16)
C28 0.030(2) 0.059(3) 0.052(3) -0.024(2) 0.0001(18) -0.0049(18)
C29 0.0325(19) 0.041(2) 0.033(2) -0.0055(16) -0.0080(16) -0.0140(16)
C31 0.0237(16) 0.0190(15) 0.0227(16) -0.0033(12) -0.0039(13) -0.0090(12)
C32 0.0306(18) 0.0243(16) 0.0277(18) -0.0059(13) -0.0035(14) -0.0118(14)
C33 0.0361(19) 0.0352(19) 0.0252(18) -0.0025(14) 0.0032(15) -0.0202(16)
C34 0.050(2) 0.0300(19) 0.0247(19) 0.0079(15) -0.0050(17) -0.0167(17)
C35 0.0353(19) 0.0254(17) 0.0261(18) 0.0057(14) -0.0081(15) -0.0106(14)
C36 0.0240(16) 0.0210(15) 0.0219(17) -0.0001(12) -0.0018(13) -0.0102(13)
N1 0.0211(13) 0.0179(12) 0.0196(14) 0.0044(10) -0.0019(11) -0.0041(10)
N2 0.0207(13) 0.0178(12) 0.0214(14) 0.0045(10) -0.0029(11) -0.0051(10)
O1 0.0279(12) 0.0216(11) 0.0236(12) 0.0083(9) -0.0020(10) 0.0005(9)
O2 0.0289(12) 0.0244(12) 0.0335(14) 0.0063(10) -0.0025(10) -0.0010(10)
Cl1 0.0439(5) 0.0261(4) 0.0345(5) -0.0107(3) -0.0002(4) -0.0139(4)
Cl2 0.0349(4) 0.0323(4) 0.0279(4) -0.0026(3) -0.0138(4) -0.0092(4)
Ru1 0.02083(14) 0.01681(13) 0.01984(14) 0.00074(9) -0.00320(10) -0.00350(9)
O100 0.166(7) 0.028(3) 0.058(4) 0.022(3) -0.061(5) -0.043(4)
C100 0.059(5) 0.021(3) 0.037(4) 0.002(3) -0.022(4) -0.024(3)

loop_
_atom_type_symbol
_atom_type_description
_atom_type_scat_dispersion_real
_atom_type_scat_dispersion_imag
_atom_type_scat_source
C C 0.0033 0.0016 'International Tables Vol C Tables 4.2.6.8 and 6.1.1.4'
H H 0 0 'International Tables Vol C Tables 4.2.6.8 and 6.1.1.4'
N N 0.0061 0.0033 'International Tables Vol C Tables 4.2.6.8 and 6.1.1.4'
O O 0.0106 0.006 'International Tables Vol C Tables 4.2.6.8 and 6.1.1.4'
Cl Cl 0.1484 0.1585 'International Tables Vol C Tables 4.2.6.8 and 6.1.1.4'
Ru Ru -1.2594 0.8363 'International Tables Vol C Tables 4.2.6.8 and 6.1.1.4'

loop_
_exptl_crystal_face_index_h
_exptl_crystal_face_index_k
_exptl_crystal_face_index_l
_exptl_crystal_face_perp_dist
0 0 1 0.045
0 0 -1 0.045
0 1 1 0.183
0 -1 -1 0.183
1 1 0 0.097
-1 -1 0 0.097

loop_
_geom_angle_atom_site_label_1
_geom_angle_atom_site_label_2
_geom_angle_atom_site_label_3
_geom_angle
N1 C1 N2 106.2(2)
N1 C1 Ru1 122.3(2)
N2 C1 Ru1 130.8(2)
N1 C2 C3 102.7(2)
N1 C2 H2A 111.2
C3 C2 H2A 111.2
N1 C2 H2B 111.2
C3 C2 H2B 111.2
H2A C2 H2B 109.1
N2 C3 C2 103.0(2)
N2 C3 H3A 111.2
C2 C3 H3A 111.2
N2 C3 H3B 111.2
C2 C3 H3B 111.2
H3A C3 H3B 109.1
C31 C4 Ru1 117.0(2)
C31 C4 H4 121.5
Ru1 C4 H4 121.5
O1 C5 C6 109.6(2)
O1 C5 H5A 109.8
C6 C5 H5A 109.8
O1 C5 H5B 109.8
C6 C5 H5B 109.8
H5A C5 H5B 108.2
O2 C6 C7 122.9(3)
O2 C6 C5 122.0(3)
C7 C6 C5 115.2(3)
C6 C7 C8 115.3(3)
C6 C7 H7A 108.5
C8 C7 H7A 108.5
C6 C7 H7B 108.5
C8 C7 H7B 108.5
H7A C7 H7B 107.5
C7 C8 H8A 109.5
C7 C8 H8B 109.5
H8A C8 H8B 109.5
C7 C8 H8C 109.5
H8A C8 H8C 109.5
H8B C8 H8C 109.5
C12 C11 C16 122.2(3)
C12 C11 N2 119.2(3)
C16 C11 N2 118.6(3)
C11 C12 C13 117.7(3)
C11 C12 C17 121.7(3)
C13 C12 C17 120.6(3)
C14 C13 C12 122.1(3)
C14 C13 H13 118.9
C12 C13 H13 118.9
C13 C14 C15 117.6(3)
C13 C14 C18 120.9(3)
C15 C14 C18 121.5(3)
C16 C15 C14 122.6(3)
C16 C15 H15 118.7
C14 C15 H15 118.7
C15 C16 C11 117.6(3)
C15 C16 C19 120.8(3)
C11 C16 C19 121.5(3)
C12 C17 H17A 109.5
C12 C17 H17B 109.5
H17A C17 H17B 109.5
C12 C17 H17C 109.5
H17A C17 H17C 109.5
H17B C17 H17C 109.5
C14 C18 H18A 109.5
C14 C18 H18B 109.5
H18A C18 H18B 109.5
C14 C18 H18C 109.5
H18A C18 H18C 109.5
H18B C18 H18C 109.5
C16 C19 H19A 109.5
C16 C19 H19B 109.5
H19A C19 H19B 109.5
C16 C19 H19C 109.5
H19A C19 H19C 109.5
H19B C19 H19C 109.5
C26 C21 C22 121.3(3)
C26 C21 N1 120.0(3)
C22 C21 N1 118.2(3)
C23 C22 C21 118.2(3)
C23 C22 C27 119.9(3)
C21 C22 C27 121.8(3)
C24 C23 C22 121.9(3)
C24 C23 H23 119.0
C22 C23 H23 119.0
C25 C24 C23 118.2(3)
C25 C24 C28 121.2(3)
C23 C24 C28 120.6(3)
C24 C25 C26 122.6(3)
C24 C25 H25 118.7
C26 C25 H25 118.7
C25 C26 C21 117.8(3)
C25 C26 C29 120.0(3)
C21 C26 C29 122.3(3)
C22 C27 H27A 109.5
C22 C27 H27B 109.5
H27A C27 H27B 109.5
C22 C27 H27C 109.5
H27A C27 H27C 109.5
H27B C27 H27C 109.5
C24 C28 H28A 109.5
C24 C28 H28B 109.5
H28A C28 H28B 109.5
C24 C28 H28C 109.5
H28A C28 H28C 109.5
H28B C28 H28C 109.5
C26 C29 H29A 109.5
C26 C29 H29B 109.5
H29A C29 H29B 109.5
C26 C29 H29C 109.5
H29A C29 H29C 109.5
H29B C29 H29C 109.5
C32 C31 C36 118.2(3)
C32 C31 C4 123.7(3)
C36 C31 C4 118.1(3)
C33 C32 C31 120.7(3)
C33 C32 H32 119.7
C31 C32 H32 119.7
C34 C33 C32 119.2(3)
C34 C33 H33 120.4
C32 C33 H33 120.4
C33 C34 C35 122.0(3)
C33 C34 H34 119.0
C35 C34 H34 119.0
C36 C35 C34 117.3(3)
C36 C35 H35 121.3
C34 C35 H35 121.3
O1 C36 C35 124.4(3)
O1 C36 C31 113.0(2)
C35 C36 C31 122.6(3)
C1 N1 C21 128.7(2)
C1 N1 C2 113.8(2)
C21 N1 C2 117.2(2)
C1 N2 C11 126.8(2)
C1 N2 C3 113.6(2)
C11 N2 C3 118.1(2)
C36 O1 C5 122.0(2)
C36 O1 Ru1 111.05(16)
C5 O1 Ru1 125.25(18)
C4 Ru1 C1 100.64(12)
C4 Ru1 O1 80.58(10)
C1 Ru1 O1 176.05(10)
C4 Ru1 Cl1 96.21(10)
C1 Ru1 Cl1 94.82(9)
O1 Ru1 Cl1 88.76(7)
C4 Ru1 Cl2 96.43(10)
C1 Ru1 Cl2 90.43(8)
O1 Ru1 Cl2 85.69(7)
Cl1 Ru1 Cl2 165.17(3)
C100 O100 H100 109.5
O100 C100 H10A 109.5
O100 C100 H10B 109.5
H10A C100 H10B 109.5
O100 C100 H10C 109.5
H10A C100 H10C 109.5
H10B C100 H10C 109.5

loop_
_geom_bond_atom_site_label_1
_geom_bond_atom_site_label_2
_geom_bond_distance
C1 N1 1.354(4)
C1 N2 1.360(4)
C1 Ru1 1.980(3)
C2 N1 1.466(3)
C2 C3 1.512(4)
C2 H2A 0.9700
C2 H2B 0.9700
C3 N2 1.465(4)
C3 H3A 0.9700
C3 H3B 0.9700
C4 C31 1.455(4)
C4 Ru1 1.832(3)
C4 H4 0.9300
C5 O1 1.412(3)
C5 C6 1.505(4)
C5 H5A 0.9700
C5 H5B 0.9700
C6 O2 1.209(3)
C6 C7 1.493(4)
C7 C8 1.503(5)
C7 H7A 0.9700
C7 H7B 0.9700
C8 H8A 0.9600
C8 H8B 0.9600
C8 H8C 0.9600
C11 C12 1.394(4)
C11 C16 1.396(4)
C11 N2 1.428(4)
C12 C13 1.395(4)
C12 C17 1.505(5)
C13 C14 1.391(5)
C13 H13 0.9300
C14 C15 1.395(5)
C14 C18 1.502(5)
C15 C16 1.385(4)
C15 H15 0.9300
C16 C19 1.504(4)
C17 H17A 0.9600
C17 H17B 0.9600
C17 H17C 0.9600
C18 H18A 0.9600
C18 H18B 0.9600
C18 H18C 0.9600
C19 H19A 0.9600
C19 H19B 0.9600
C19 H19C 0.9600
C21 C26 1.396(4)
C21 C22 1.405(4)
C21 N1 1.440(4)
C22 C23 1.387(5)
C22 C27 1.513(4)
C23 C24 1.391(4)
C23 H23 0.9300
C24 C25 1.379(5)
C24 C28 1.517(5)
C25 C26 1.394(4)
C25 H25 0.9300
C26 C29 1.501(5)
C27 H27A 0.9600
C27 H27B 0.9600
C27 H27C 0.9600
C28 H28A 0.9600
C28 H28B 0.9600
C28 H28C 0.9600
C29 H29A 0.9600
C29 H29B 0.9600
C29 H29C 0.9600
C31 C32 1.392(4)
C31 C36 1.401(4)
C32 C33 1.392(4)
C32 H32 0.9300
C33 C34 1.387(5)
C33 H33 0.9300
C34 C35 1.392(5)
C34 H34 0.9300
C35 C36 1.386(4)
C35 H35 0.9300
C36 O1 1.367(3)
O1 Ru1 2.1991(19)
Cl1 Ru1 2.3608(9)
Cl2 Ru1 2.3620(9)
O100 C100 1.300(9)
O100 H100 0.8200
C100 H10A 0.9600
C100 H10B 0.9600
C100 H10C 0.9600

loop_
_geom_hbond_atom_site_label_D
_geom_hbond_atom_site_label_H
_geom_hbond_atom_site_label_A
_geom_hbond_distance_DH
_geom_hbond_distance_HA
_geom_hbond_distance_DA
_geom_hbond_angle_DHA
O100 H100 Cl1 0.82 2.45 3.159(5) 145.9
